data_8102665
loop_
_publ_author_name
'Chen Xu'
'Zhi-Qiang Wang'
'Ya-Peng Zhang'
'Ting Liang'
'Yan Xu'

_publ_section_title
;
 Crystal structure of
 di-m-iodido-bis[(triphenylphosphine)iodidopalladium(II)],
 Pd2I4(PC18H15)2
;
_journal_issue 2
_journal_name_full 'Zeitschrift f\"ur Kristallographie - New Crystal Structures'
_journal_page_first 273
_journal_volume 225
_journal_year 2010
_chemical_formula_sum 'C36 H30 I4 P2 Pd2'
_chemical_formula_weight 1244.94
_space_group_IT_number 14
_symmetry_cell_setting monoclinic
_symmetry_space_group_name_Hall '-P 2ybc'
_symmetry_space_group_name_H-M 'P 1 21/c 1'
_atom_sites_solution_hydrogens geom
_atom_sites_solution_primary direct
_atom_sites_solution_secondary difmap
_audit_creation_method SHELXL-97
_cell_angle_alpha 90.00
_cell_angle_beta 118.0050(10)
_cell_angle_gamma 90.00
_cell_formula_units_Z 4
_cell_length_a 16.1033(12)
_cell_length_b 15.8597(11)
_cell_length_c 16.9778(12)
_cell_measurement_reflns_used 7655
_cell_measurement_temperature 296(2)
_cell_measurement_theta_max 27.80
_cell_measurement_theta_min 2.40
_cell_volume 3828.3(5)
_computing_cell_refinement 'Bruker SMART'
_computing_data_collection 'Bruker SMART'
_computing_data_reduction 'Bruker SAINT'
_computing_molecular_graphics 'Bruker SHELXTL'
_computing_publication_material 'Bruker SHELXTL'
_computing_structure_refinement 'SHELXL-97 (Sheldrick, 1997)'
_computing_structure_solution 'SHELXS-97 (Sheldrick, 1990)'
_diffrn_ambient_temperature 296(2)
_diffrn_measured_fraction_theta_full 0.999
_diffrn_measured_fraction_theta_max 0.999
_diffrn_measurement_device_type 'CCD area detector'
_diffrn_measurement_method 'phi and omega scans'
_diffrn_radiation_monochromator graphite
_diffrn_radiation_source 'fine-focus sealed tube'
_diffrn_radiation_type MoK\a
_diffrn_radiation_wavelength 0.71073
_diffrn_reflns_av_R_equivalents 0.0356
_diffrn_reflns_av_sigmaI/netI 0.0319
_diffrn_reflns_limit_h_max 19
_diffrn_reflns_limit_h_min -19
_diffrn_reflns_limit_k_max 19
_diffrn_reflns_limit_k_min -19
_diffrn_reflns_limit_l_max 20
_diffrn_reflns_limit_l_min -20
_diffrn_reflns_number 28169
_diffrn_reflns_theta_full 25.50
_diffrn_reflns_theta_max 25.50
_diffrn_reflns_theta_min 2.40
_diffrn_standards_decay_% 0
_diffrn_standards_interval_count 0
_diffrn_standards_interval_time 0
_diffrn_standards_number 0
_exptl_absorpt_coefficient_mu 4.273
_exptl_absorpt_correction_T_max 0.5480
_exptl_absorpt_correction_T_min 0.2551
_exptl_absorpt_correction_type multi-scan
_exptl_absorpt_process_details sadabs
_exptl_crystal_colour red
_exptl_crystal_density_diffrn 2.160
_exptl_crystal_density_method 'not measured'
_exptl_crystal_description block
_exptl_crystal_F_000 2320
_exptl_crystal_size_max 0.44
_exptl_crystal_size_mid 0.17
_exptl_crystal_size_min 0.16
_refine_diff_density_max 1.481
_refine_diff_density_min -1.145
_refine_diff_density_rms 0.115
_refine_ls_extinction_method none
_refine_ls_goodness_of_fit_ref 1.012
_refine_ls_hydrogen_treatment constr
_refine_ls_matrix_type full
_refine_ls_number_parameters 397
_refine_ls_number_reflns 7139
_refine_ls_number_restraints 0
_refine_ls_restrained_S_all 1.012
_refine_ls_R_factor_all 0.0502
_refine_ls_R_factor_gt 0.0334
_refine_ls_shift/su_max 0.000
_refine_ls_shift/su_mean 0.000
_refine_ls_structure_factor_coef Fsqd
_refine_ls_weighting_details 'calc w=1/[\s^2^(Fo^2^)+(0.0271P)^2^+13.9343P] where P=(Fo^2^+2Fc^2^)/3'
_refine_ls_weighting_scheme calc
_refine_ls_wR_factor_gt 0.0735
_refine_ls_wR_factor_ref 0.0830
_reflns_number_gt 5443
_reflns_number_total 7139
_reflns_threshold_expression >2sigma(I)
_cod_data_source_file 1267-2917.cff
_cod_data_source_block b
_cod_depositor_comments
;
The following automatic conversions were performed:
'_symmetry_cell_setting' value 'Monoclinic' changed to 'monoclinic'
according to '/home/saulius/struct/CIF-dictionaries/cif_core.dic'
dictionary named 'cif_core.dic' version 2.4.1 from 2010-06-29.

Automatic conversion script
Id: cif_fix_enum 1555 2011-01-17 13:19:09Z saulius 
;
_cod_original_sg_symbol_H-M P2(1)/c
_cod_database_code 8102665

loop_
_symmetry_equiv_pos_as_xyz
'x, y, z'
'-x, y+1/2, -z+1/2'
'-x, -y, -z'
'x, -y-1/2, z-1/2'

loop_
_atom_site_label
_atom_site_type_symbol
_atom_site_fract_x
_atom_site_fract_y
_atom_site_fract_z
_atom_site_U_iso_or_equiv
_atom_site_adp_type
_atom_site_occupancy
_atom_site_symmetry_multiplicity
_atom_site_calc_flag
_atom_site_refinement_flags
_atom_site_disorder_assembly
_atom_site_disorder_group
Pd1 Pd 0.19832(3) 0.51420(3) 0.26981(3) 0.03568(11) Uani 1 1 d . . .
Pd2 Pd 0.33164(3) 0.30068(3) 0.30585(3) 0.04597(13) Uani 1 1 d . . .
I1 I 0.35567(3) 0.45648(2) 0.27430(3) 0.05149(12) Uani 1 1 d . . .
I2 I 0.17654(3) 0.35922(2) 0.30580(3) 0.04796(12) Uani 1 1 d . . .
I3 I 0.22340(3) 0.65878(3) 0.21234(3) 0.05891(13) Uani 1 1 d . . .
I4 I 0.29297(4) 0.15044(3) 0.33997(5) 0.0885(2) Uani 1 1 d . . .
P1 P 0.06441(10) 0.56311(9) 0.26638(10) 0.0342(3) Uani 1 1 d . . .
P2 P 0.45975(12) 0.24981(10) 0.29816(12) 0.0485(4) Uani 1 1 d . . .
C1 C 0.0061(4) 0.4868(3) 0.3045(4) 0.0401(13) Uani 1 1 d . . .
C2 C -0.0731(5) 0.4422(5) 0.2493(5) 0.066(2) Uani 1 1 d . . .
H2 H -0.1017 0.4514 0.1881 0.080 Uiso 1 1 calc R . .
C3 C -0.1104(6) 0.3843(5) 0.2837(6) 0.087(3) Uani 1 1 d . . .
H3 H -0.1636 0.3539 0.2454 0.105 Uiso 1 1 calc R . .
C4 C -0.0708(7) 0.3705(5) 0.3728(7) 0.080(2) Uani 1 1 d . . .
H4 H -0.0970 0.3312 0.3954 0.096 Uiso 1 1 calc R . .
C5 C 0.0064(6) 0.4137(4) 0.4287(5) 0.066(2) Uani 1 1 d . . .
H5 H 0.0333 0.4044 0.4898 0.079 Uiso 1 1 calc R . .
C6 C 0.0459(5) 0.4718(4) 0.3957(5) 0.0572(17) Uani 1 1 d . . .
H6 H 0.0996 0.5011 0.4347 0.069 Uiso 1 1 calc R . .
C7 C -0.0206(4) 0.5894(3) 0.1522(4) 0.0368(12) Uani 1 1 d . . .
C8 C -0.0436(5) 0.5292(4) 0.0872(4) 0.0577(17) Uani 1 1 d . . .
H8 H -0.0151 0.4765 0.1016 0.069 Uiso 1 1 calc R . .
C9 C -0.1096(6) 0.5471(5) -0.0001(5) 0.069(2) Uani 1 1 d . . .
H9 H -0.1264 0.5055 -0.0436 0.083 Uiso 1 1 calc R . .
C10 C -0.1500(5) 0.6244(5) -0.0228(5) 0.065(2) Uani 1 1 d . . .
H10 H -0.1952 0.6357 -0.0812 0.078 Uiso 1 1 calc R . .
C11 C -0.1232(5) 0.6855(5) 0.0413(4) 0.0632(19) Uani 1 1 d . . .
H11 H -0.1488 0.7392 0.0259 0.076 Uiso 1 1 calc R . .
C12 C -0.0591(4) 0.6685(4) 0.1279(4) 0.0480(15) Uani 1 1 d . . .
H12 H -0.0415 0.7109 0.1707 0.058 Uiso 1 1 calc R . .
C13 C 0.0743(4) 0.6526(4) 0.3375(4) 0.0409(13) Uani 1 1 d . . .
C14 C -0.0053(5) 0.6786(4) 0.3427(4) 0.0521(16) Uani 1 1 d . . .
H14 H -0.0627 0.6525 0.3074 0.063 Uiso 1 1 calc R . .
C15 C -0.0003(7) 0.7421(5) 0.3991(5) 0.073(2) Uani 1 1 d . . .
H15 H -0.0545 0.7592 0.4013 0.087 Uiso 1 1 calc R . .
C16 C 0.0829(7) 0.7808(5) 0.4520(5) 0.074(2) Uani 1 1 d . . .
H16 H 0.0853 0.8239 0.4901 0.089 Uiso 1 1 calc R . .
C17 C 0.1609(7) 0.7571(5) 0.4495(5) 0.078(2) Uani 1 1 d . . .
H17 H 0.2175 0.7837 0.4863 0.094 Uiso 1 1 calc R . .
C18 C 0.1588(5) 0.6918(4) 0.3913(4) 0.0588(18) Uani 1 1 d . . .
H18 H 0.2135 0.6757 0.3895 0.071 Uiso 1 1 calc R . .
C19 C 0.5419(5) 0.3300(4) 0.2978(5) 0.0596(18) Uani 1 1 d . . .
C20 C 0.5203(6) 0.3761(5) 0.2205(6) 0.075(2) Uani 1 1 d . . .
H20 H 0.4644 0.3659 0.1688 0.090 Uiso 1 1 calc R . .
C21 C 0.5817(8) 0.4368(5) 0.2209(8) 0.093(3) Uani 1 1 d . . .
H21 H 0.5666 0.4686 0.1699 0.112 Uiso 1 1 calc R . .
C22 C 0.6645(9) 0.4500(7) 0.2961(10) 0.119(4) Uani 1 1 d . . .
H22 H 0.7072 0.4890 0.2953 0.142 Uiso 1 1 calc R . .
C23 C 0.6846(8) 0.4085(7) 0.3695(9) 0.130(4) Uani 1 1 d . . .
H23 H 0.7401 0.4204 0.4210 0.155 Uiso 1 1 calc R . .
C24 C 0.6241(6) 0.3464(5) 0.3718(7) 0.092(3) Uani 1 1 d . . .
H24 H 0.6403 0.3164 0.4240 0.111 Uiso 1 1 calc R . .
C25 C 0.5327(4) 0.1820(4) 0.3909(4) 0.0478(15) Uani 1 1 d . . .
C26 C 0.5492(6) 0.2065(5) 0.4757(5) 0.074(2) Uani 1 1 d . . .
H26 H 0.5199 0.2542 0.4828 0.089 Uiso 1 1 calc R . .
C27 C 0.6095(7) 0.1596(6) 0.5497(6) 0.086(3) Uani 1 1 d . . .
H27 H 0.6220 0.1774 0.6064 0.104 Uiso 1 1 calc R . .
C28 C 0.6512(6) 0.0871(6) 0.5401(6) 0.083(3) Uani 1 1 d . . .
H28 H 0.6895 0.0549 0.5899 0.100 Uiso 1 1 calc R . .
C29 C 0.6358(6) 0.0629(5) 0.4577(5) 0.073(2) Uani 1 1 d . . .
H29 H 0.6647 0.0146 0.4511 0.088 Uiso 1 1 calc R . .
C30 C 0.5767(5) 0.1104(4) 0.3824(5) 0.0593(18) Uani 1 1 d . . .
H30 H 0.5669 0.0936 0.3262 0.071 Uiso 1 1 calc R . .
C31 C 0.4280(5) 0.1940(4) 0.1957(4) 0.0571(17) Uani 1 1 d . . .
C32 C 0.4971(6) 0.1724(5) 0.1714(5) 0.070(2) Uani 1 1 d . . .
H32 H 0.5592 0.1885 0.2076 0.084 Uiso 1 1 calc R . .
C33 C 0.4741(8) 0.1277(6) 0.0944(6) 0.091(3) Uani 1 1 d . . .
H33 H 0.5208 0.1130 0.0793 0.109 Uiso 1 1 calc R . .
C34 C 0.3836(9) 0.1049(7) 0.0405(7) 0.111(4) Uani 1 1 d . . .
H34 H 0.3685 0.0740 -0.0110 0.133 Uiso 1 1 calc R . .
C35 C 0.3137(8) 0.1275(7) 0.0620(6) 0.113(4) Uani 1 1 d . . .
H35 H 0.2515 0.1132 0.0237 0.136 Uiso 1 1 calc R . .
C36 C 0.3353(6) 0.1711(5) 0.1394(5) 0.080(2) Uani 1 1 d . . .
H36 H 0.2880 0.1852 0.1539 0.096 Uiso 1 1 calc R . .

loop_
_atom_site_aniso_label
_atom_site_aniso_U_11
_atom_site_aniso_U_22
_atom_site_aniso_U_33
_atom_site_aniso_U_23
_atom_site_aniso_U_13
_atom_site_aniso_U_12
Pd1 0.0323(2) 0.0300(2) 0.0469(3) 0.00220(18) 0.0203(2) 0.00348(17)
Pd2 0.0420(3) 0.0327(2) 0.0708(3) 0.0036(2) 0.0329(3) 0.00641(19)
I1 0.0441(2) 0.0364(2) 0.0859(3) 0.0074(2) 0.0404(2) 0.00584(17)
I2 0.0434(2) 0.03145(19) 0.0785(3) 0.00327(18) 0.0365(2) 0.00313(16)
I3 0.0561(3) 0.0428(2) 0.0897(3) 0.0198(2) 0.0441(3) 0.00800(19)
I4 0.0828(4) 0.0408(3) 0.1741(6) 0.0207(3) 0.0870(4) 0.0109(2)
P1 0.0323(7) 0.0313(7) 0.0407(8) -0.0008(6) 0.0185(7) 0.0025(6)
P2 0.0449(9) 0.0423(9) 0.0655(11) 0.0071(8) 0.0320(9) 0.0114(7)
C1 0.041(3) 0.033(3) 0.055(4) 0.001(3) 0.029(3) 0.004(2)
C2 0.056(4) 0.067(5) 0.066(5) 0.007(4) 0.021(4) -0.016(4)
C3 0.073(6) 0.079(6) 0.102(7) 0.010(5) 0.034(5) -0.032(5)
C4 0.096(7) 0.061(5) 0.107(7) 0.016(5) 0.068(6) -0.010(5)
C5 0.097(6) 0.054(4) 0.066(5) 0.011(4) 0.054(5) 0.003(4)
C6 0.068(5) 0.053(4) 0.057(4) 0.002(3) 0.035(4) -0.001(3)
C7 0.032(3) 0.039(3) 0.041(3) -0.001(3) 0.019(3) 0.001(2)
C8 0.064(4) 0.050(4) 0.050(4) -0.009(3) 0.019(3) 0.008(3)
C9 0.076(5) 0.077(5) 0.045(4) -0.015(4) 0.020(4) -0.008(4)
C10 0.051(4) 0.095(6) 0.041(4) 0.013(4) 0.015(3) 0.003(4)
C11 0.075(5) 0.064(5) 0.047(4) 0.011(3) 0.025(4) 0.019(4)
C12 0.050(4) 0.049(4) 0.041(3) -0.002(3) 0.018(3) 0.006(3)
C13 0.046(3) 0.037(3) 0.039(3) 0.006(3) 0.020(3) 0.004(3)
C14 0.057(4) 0.054(4) 0.048(4) -0.003(3) 0.026(3) 0.010(3)
C15 0.104(7) 0.067(5) 0.051(4) 0.006(4) 0.040(5) 0.036(5)
C16 0.121(8) 0.049(4) 0.048(4) -0.009(3) 0.036(5) 0.012(5)
C17 0.094(7) 0.060(5) 0.057(5) -0.017(4) 0.016(5) -0.022(5)
C18 0.057(4) 0.054(4) 0.059(4) -0.008(3) 0.022(4) -0.011(3)
C19 0.056(4) 0.047(4) 0.087(5) 0.014(4) 0.042(4) 0.014(3)
C20 0.087(6) 0.066(5) 0.099(6) 0.019(4) 0.065(5) 0.021(4)
C21 0.111(8) 0.062(5) 0.160(10) 0.027(6) 0.109(8) 0.019(5)
C22 0.119(10) 0.077(7) 0.203(14) 0.017(8) 0.111(10) -0.016(7)
C23 0.090(8) 0.100(8) 0.174(12) 0.028(8) 0.041(8) -0.035(6)
C24 0.070(6) 0.071(6) 0.120(8) 0.024(5) 0.031(6) -0.011(5)
C25 0.046(4) 0.050(4) 0.054(4) 0.002(3) 0.029(3) 0.001(3)
C26 0.088(6) 0.075(5) 0.075(5) 0.007(4) 0.050(5) 0.019(4)
C27 0.108(7) 0.094(7) 0.062(5) 0.013(5) 0.045(5) 0.009(6)
C28 0.086(6) 0.080(6) 0.073(6) 0.036(5) 0.029(5) 0.024(5)
C29 0.074(5) 0.062(5) 0.075(5) 0.012(4) 0.028(4) 0.021(4)
C30 0.067(5) 0.045(4) 0.067(4) -0.004(3) 0.033(4) 0.008(3)
C31 0.054(4) 0.061(4) 0.053(4) 0.013(3) 0.023(3) 0.019(3)
C32 0.077(5) 0.073(5) 0.059(5) 0.006(4) 0.032(4) 0.031(4)
C33 0.113(8) 0.098(7) 0.066(6) 0.025(5) 0.047(6) 0.053(6)
C34 0.134(10) 0.115(8) 0.066(6) -0.003(6) 0.032(7) 0.046(8)
C35 0.091(8) 0.147(10) 0.070(6) -0.004(6) 0.011(6) 0.022(7)
C36 0.072(6) 0.092(6) 0.060(5) -0.004(4) 0.018(4) 0.017(5)

loop_
_atom_type_symbol
_atom_type_description
_atom_type_scat_dispersion_real
_atom_type_scat_dispersion_imag
_atom_type_scat_source
C C 0.0033 0.0016 'International Tables Vol C Tables 4.2.6.8 and 6.1.1.4'
H H 0.0000 0.0000 'International Tables Vol C Tables 4.2.6.8 and 6.1.1.4'
P P 0.1023 0.0942 'International Tables Vol C Tables 4.2.6.8 and 6.1.1.4'
Pd Pd -0.9988 1.0072 'International Tables Vol C Tables 4.2.6.8 and 6.1.1.4'
I I -0.4742 1.8119 'International Tables Vol C Tables 4.2.6.8 and 6.1.1.4'

loop_
_geom_angle_atom_site_label_1
_geom_angle_atom_site_label_2
_geom_angle_atom_site_label_3
_geom_angle
_geom_angle_site_symmetry_1
_geom_angle_site_symmetry_3
_geom_angle_publ_flag
P1 Pd1 I3 90.12(4) . . ?
P1 Pd1 I2 95.62(4) . . ?
I3 Pd1 I2 170.59(2) . . ?
P1 Pd1 I1 179.82(5) . . ?
I3 Pd1 I1 90.030(18) . . ?
I2 Pd1 I1 84.241(17) . . ?
P2 Pd2 I4 90.36(5) . . ?
P2 Pd2 I1 95.66(5) . . ?
I4 Pd2 I1 173.96(2) . . ?
P2 Pd2 I2 177.05(5) . . ?
I4 Pd2 I2 89.82(2) . . ?
I1 Pd2 I2 84.189(17) . . ?
Pd2 I1 Pd1 95.807(18) . . ?
Pd1 I2 Pd2 95.725(18) . . ?
C7 P1 C13 108.4(3) . . ?
C7 P1 C1 105.9(3) . . ?
C13 P1 C1 100.4(3) . . ?
C7 P1 Pd1 109.69(18) . . ?
C13 P1 Pd1 117.6(2) . . ?
C1 P1 Pd1 113.93(18) . . ?
C31 P2 C25 108.8(3) . . ?
C31 P2 C19 102.5(3) . . ?
C25 P2 C19 103.9(3) . . ?
C31 P2 Pd2 112.1(2) . . ?
C25 P2 Pd2 113.3(2) . . ?
C19 P2 Pd2 115.4(2) . . ?
C2 C1 C6 117.9(6) . . ?
C2 C1 P1 124.5(5) . . ?
C6 C1 P1 117.5(5) . . ?
C3 C2 C1 120.5(7) . . ?
C3 C2 H2 119.7 . . ?
C1 C2 H2 119.7 . . ?
C4 C3 C2 120.9(8) . . ?
C4 C3 H3 119.6 . . ?
C2 C3 H3 119.6 . . ?
C3 C4 C5 120.0(7) . . ?
C3 C4 H4 120.0 . . ?
C5 C4 H4 120.0 . . ?
C4 C5 C6 120.3(7) . . ?
C4 C5 H5 119.8 . . ?
C6 C5 H5 119.8 . . ?
C5 C6 C1 120.4(7) . . ?
C5 C6 H6 119.8 . . ?
C1 C6 H6 119.8 . . ?
C12 C7 C8 118.7(5) . . ?
C12 C7 P1 122.5(4) . . ?
C8 C7 P1 118.8(5) . . ?
C7 C8 C9 119.9(6) . . ?
C7 C8 H8 120.0 . . ?
C9 C8 H8 120.0 . . ?
C10 C9 C8 120.9(7) . . ?
C10 C9 H9 119.6 . . ?
C8 C9 H9 119.6 . . ?
C9 C10 C11 118.9(7) . . ?
C9 C10 H10 120.5 . . ?
C11 C10 H10 120.5 . . ?
C10 C11 C12 120.9(7) . . ?
C10 C11 H11 119.6 . . ?
C12 C11 H11 119.6 . . ?
C7 C12 C11 120.6(6) . . ?
C7 C12 H12 119.7 . . ?
C11 C12 H12 119.7 . . ?
C18 C13 C14 118.5(6) . . ?
C18 C13 P1 122.8(5) . . ?
C14 C13 P1 118.6(5) . . ?
C15 C14 C13 120.8(7) . . ?
C15 C14 H14 119.6 . . ?
C13 C14 H14 119.6 . . ?
C14 C15 C16 120.7(8) . . ?
C14 C15 H15 119.6 . . ?
C16 C15 H15 119.6 . . ?
C17 C16 C15 120.3(7) . . ?
C17 C16 H16 119.9 . . ?
C15 C16 H16 119.9 . . ?
C16 C17 C18 120.9(7) . . ?
C16 C17 H17 119.6 . . ?
C18 C17 H17 119.6 . . ?
C13 C18 C17 118.8(7) . . ?
C13 C18 H18 120.6 . . ?
C17 C18 H18 120.6 . . ?
C24 C19 C20 118.3(8) . . ?
C24 C19 P2 121.5(6) . . ?
C20 C19 P2 120.3(6) . . ?
C21 C20 C19 120.0(9) . . ?
C21 C20 H20 120.0 . . ?
C19 C20 H20 120.0 . . ?
C22 C21 C20 119.7(10) . . ?
C22 C21 H21 120.1 . . ?
C20 C21 H21 120.1 . . ?
C23 C22 C21 120.8(10) . . ?
C23 C22 H22 119.6 . . ?
C21 C22 H22 119.6 . . ?
C22 C23 C24 121.1(11) . . ?
C22 C23 H23 119.5 . . ?
C24 C23 H23 119.5 . . ?
C19 C24 C23 120.0(9) . . ?
C19 C24 H24 120.0 . . ?
C23 C24 H24 120.0 . . ?
C26 C25 C30 118.7(6) . . ?
C26 C25 P2 117.7(5) . . ?
C30 C25 P2 123.5(5) . . ?
C25 C26 C27 120.0(7) . . ?
C25 C26 H26 120.0 . . ?
C27 C26 H26 120.0 . . ?
C28 C27 C26 120.8(8) . . ?
C28 C27 H27 119.6 . . ?
C26 C27 H27 119.6 . . ?
C29 C28 C27 119.6(7) . . ?
C29 C28 H28 120.2 . . ?
C27 C28 H28 120.2 . . ?
C28 C29 C30 120.4(7) . . ?
C28 C29 H29 119.8 . . ?
C30 C29 H29 119.8 . . ?
C25 C30 C29 120.5(7) . . ?
C25 C30 H30 119.7 . . ?
C29 C30 H30 119.7 . . ?
C36 C31 C32 118.6(7) . . ?
C36 C31 P2 121.3(6) . . ?
C32 C31 P2 120.1(6) . . ?
C33 C32 C31 120.7(8) . . ?
C33 C32 H32 119.7 . . ?
C31 C32 H32 119.7 . . ?
C34 C33 C32 120.1(9) . . ?
C34 C33 H33 119.9 . . ?
C32 C33 H33 119.9 . . ?
C33 C34 C35 120.2(10) . . ?
C33 C34 H34 119.9 . . ?
C35 C34 H34 119.9 . . ?
C36 C35 C34 120.6(10) . . ?
C36 C35 H35 119.7 . . ?
C34 C35 H35 119.7 . . ?
C35 C36 C31 119.7(9) . . ?
C35 C36 H36 120.2 . . ?
C31 C36 H36 120.2 . . ?

loop_
_geom_bond_atom_site_label_1
_geom_bond_atom_site_label_2
_geom_bond_distance
_geom_bond_site_symmetry_2
_geom_bond_publ_flag
Pd1 P1 2.2665(14) . ?
Pd1 I3 2.5967(6) . ?
Pd1 I2 2.5959(6) . ?
Pd1 I1 2.6613(6) . ?
Pd2 P2 2.2754(16) . ?
Pd2 I4 2.5960(7) . ?
Pd2 I1 2.5956(6) . ?
Pd2 I2 2.6643(6) . ?
P1 C7 1.820(6) . ?
P1 C13 1.821(6) . ?
P1 C1 1.827(6) . ?
P2 C31 1.799(7) . ?
P2 C25 1.811(6) . ?
P2 C19 1.836(7) . ?
C1 C2 1.372(9) . ?
C1 C6 1.389(8) . ?
C2 C3 1.369(10) . ?
C2 H2 0.9300 . ?
C3 C4 1.356(11) . ?
C3 H3 0.9300 . ?
C4 C5 1.344(11) . ?
C4 H4 0.9300 . ?
C5 C6 1.379(9) . ?
C5 H5 0.9300 . ?
C6 H6 0.9300 . ?
C7 C12 1.374(8) . ?
C7 C8 1.373(8) . ?
C8 C9 1.388(9) . ?
C8 H8 0.9300 . ?
C9 C10 1.356(10) . ?
C9 H9 0.9300 . ?
C10 C11 1.367(10) . ?
C10 H10 0.9300 . ?
C11 C12 1.370(9) . ?
C11 H11 0.9300 . ?
C12 H12 0.9300 . ?
C13 C18 1.381(9) . ?
C13 C14 1.388(8) . ?
C14 C15 1.366(9) . ?
C14 H14 0.9300 . ?
C15 C16 1.359(11) . ?
C15 H15 0.9300 . ?
C16 C17 1.330(12) . ?
C16 H16 0.9300 . ?
C17 C18 1.421(10) . ?
C17 H17 0.9300 . ?
C18 H18 0.9300 . ?
C19 C24 1.355(11) . ?
C19 C20 1.396(10) . ?
C20 C21 1.378(12) . ?
C20 H20 0.9300 . ?
C21 C22 1.362(15) . ?
C21 H21 0.9300 . ?
C22 C23 1.308(15) . ?
C22 H22 0.9300 . ?
C23 C24 1.399(12) . ?
C23 H23 0.9300 . ?
C24 H24 0.9300 . ?
C25 C26 1.390(9) . ?
C25 C30 1.381(9) . ?
C26 C27 1.388(11) . ?
C26 H26 0.9300 . ?
C27 C28 1.380(12) . ?
C27 H27 0.9300 . ?
C28 C29 1.357(11) . ?
C28 H28 0.9300 . ?
C29 C30 1.402(10) . ?
C29 H29 0.9300 . ?
C30 H30 0.9300 . ?
C31 C36 1.391(10) . ?
C31 C32 1.400(10) . ?
C32 C33 1.376(11) . ?
C32 H32 0.9300 . ?
C33 C34 1.357(14) . ?
C33 H33 0.9300 . ?
C34 C35 1.383(14) . ?
C34 H34 0.9300 . ?
C35 C36 1.377(12) . ?
C35 H35 0.9300 . ?
C36 H36 0.9300 . ?

loop_
_geom_torsion_atom_site_label_1
_geom_torsion_atom_site_label_2
_geom_torsion_atom_site_label_3
_geom_torsion_atom_site_label_4
_geom_torsion
_geom_torsion_site_symmetry_1
_geom_torsion_site_symmetry_2
_geom_torsion_site_symmetry_3
_geom_torsion_site_symmetry_4
_geom_torsion_publ_flag
P2 Pd2 I1 Pd1 175.57(5) . . . . ?
I4 Pd2 I1 Pd1 -9.2(3) . . . . ?
I2 Pd2 I1 Pd1 -1.47(2) . . . . ?
P1 Pd1 I1 Pd2 44(20) . . . . ?
I3 Pd1 I1 Pd2 -171.02(2) . . . . ?
I2 Pd1 I1 Pd2 1.50(2) . . . . ?
P1 Pd1 I2 Pd2 178.66(4) . . . . ?
I3 Pd1 I2 Pd2 51.26(14) . . . . ?
I1 Pd1 I2 Pd2 -1.47(2) . . . . ?
P2 Pd2 I2 Pd1 -85.8(9) . . . . ?
I4 Pd2 I2 Pd1 -179.31(2) . . . . ?
I1 Pd2 I2 Pd1 1.50(2) . . . . ?
I3 Pd1 P1 C7 62.74(19) . . . . ?
I2 Pd1 P1 C7 -109.79(19) . . . . ?
I1 Pd1 P1 C7 -152(100) . . . . ?
I3 Pd1 P1 C13 -61.7(2) . . . . ?
I2 Pd1 P1 C13 125.8(2) . . . . ?
I1 Pd1 P1 C13 83(20) . . . . ?
I3 Pd1 P1 C1 -178.7(2) . . . . ?
I2 Pd1 P1 C1 8.7(2) . . . . ?
I1 Pd1 P1 C1 -34(20) . . . . ?
I4 Pd2 P2 C31 75.8(2) . . . . ?
I1 Pd2 P2 C31 -104.7(2) . . . . ?
I2 Pd2 P2 C31 -17.8(10) . . . . ?
I4 Pd2 P2 C25 -47.9(2) . . . . ?
I1 Pd2 P2 C25 131.6(2) . . . . ?
I2 Pd2 P2 C25 -141.4(9) . . . . ?
I4 Pd2 P2 C19 -167.4(3) . . . . ?
I1 Pd2 P2 C19 12.1(3) . . . . ?
I2 Pd2 P2 C19 99.0(10) . . . . ?
C7 P1 C1 C2 16.9(6) . . . . ?
C13 P1 C1 C2 129.6(6) . . . . ?
Pd1 P1 C1 C2 -103.7(6) . . . . ?
C7 P1 C1 C6 -164.5(5) . . . . ?
C13 P1 C1 C6 -51.8(5) . . . . ?
Pd1 P1 C1 C6 74.9(5) . . . . ?
C6 C1 C2 C3 -0.7(11) . . . . ?
P1 C1 C2 C3 177.9(6) . . . . ?
C1 C2 C3 C4 0.9(13) . . . . ?
C2 C3 C4 C5 -0.4(14) . . . . ?
C3 C4 C5 C6 -0.3(13) . . . . ?
C4 C5 C6 C1 0.5(11) . . . . ?
C2 C1 C6 C5 0.0(10) . . . . ?
P1 C1 C6 C5 -178.7(5) . . . . ?
C13 P1 C7 C12 7.0(6) . . . . ?
C1 P1 C7 C12 114.0(5) . . . . ?
Pd1 P1 C7 C12 -122.7(5) . . . . ?
C13 P1 C7 C8 -176.4(5) . . . . ?
C1 P1 C7 C8 -69.4(5) . . . . ?
Pd1 P1 C7 C8 54.0(5) . . . . ?
C12 C7 C8 C9 -4.4(10) . . . . ?
P1 C7 C8 C9 178.8(6) . . . . ?
C7 C8 C9 C10 2.0(12) . . . . ?
C8 C9 C10 C11 1.4(12) . . . . ?
C9 C10 C11 C12 -2.3(11) . . . . ?
C8 C7 C12 C11 3.6(9) . . . . ?
P1 C7 C12 C11 -179.7(5) . . . . ?
C10 C11 C12 C7 -0.3(11) . . . . ?
C7 P1 C13 C18 -124.0(5) . . . . ?
C1 P1 C13 C18 125.3(5) . . . . ?
Pd1 P1 C13 C18 1.1(6) . . . . ?
C7 P1 C13 C14 60.8(5) . . . . ?
C1 P1 C13 C14 -50.0(5) . . . . ?
Pd1 P1 C13 C14 -174.1(4) . . . . ?
C18 C13 C14 C15 0.7(9) . . . . ?
P1 C13 C14 C15 176.1(5) . . . . ?
C13 C14 C15 C16 -0.6(11) . . . . ?
C14 C15 C16 C17 0.0(12) . . . . ?
C15 C16 C17 C18 0.5(12) . . . . ?
C14 C13 C18 C17 -0.1(9) . . . . ?
P1 C13 C18 C17 -175.4(5) . . . . ?
C16 C17 C18 C13 -0.4(11) . . . . ?
C31 P2 C19 C24 -134.9(7) . . . . ?
C25 P2 C19 C24 -21.7(8) . . . . ?
Pd2 P2 C19 C24 103.0(7) . . . . ?
C31 P2 C19 C20 45.4(6) . . . . ?
C25 P2 C19 C20 158.7(6) . . . . ?
Pd2 P2 C19 C20 -76.6(6) . . . . ?
C24 C19 C20 C21 -0.3(11) . . . . ?
P2 C19 C20 C21 179.4(6) . . . . ?
C19 C20 C21 C22 1.7(13) . . . . ?
C20 C21 C22 C23 -3.2(17) . . . . ?
C21 C22 C23 C24 3.2(19) . . . . ?
C20 C19 C24 C23 0.2(14) . . . . ?
P2 C19 C24 C23 -179.4(8) . . . . ?
C22 C23 C24 C19 -1.7(18) . . . . ?
C31 P2 C25 C26 -167.3(6) . . . . ?
C19 P2 C25 C26 84.0(6) . . . . ?
Pd2 P2 C25 C26 -41.9(6) . . . . ?
C31 P2 C25 C30 16.4(7) . . . . ?
C19 P2 C25 C30 -92.2(6) . . . . ?
Pd2 P2 C25 C30 141.8(5) . . . . ?
C30 C25 C26 C27 0.6(11) . . . . ?
P2 C25 C26 C27 -175.9(7) . . . . ?
C25 C26 C27 C28 -2.2(14) . . . . ?
C26 C27 C28 C29 2.5(14) . . . . ?
C27 C28 C29 C30 -1.2(13) . . . . ?
C26 C25 C30 C29 0.7(11) . . . . ?
P2 C25 C30 C29 176.9(6) . . . . ?
C28 C29 C30 C25 -0.4(12) . . . . ?
C25 P2 C31 C36 113.7(6) . . . . ?
C19 P2 C31 C36 -136.8(6) . . . . ?
Pd2 P2 C31 C36 -12.5(7) . . . . ?
C25 P2 C31 C32 -66.2(6) . . . . ?
C19 P2 C31 C32 43.4(6) . . . . ?
Pd2 P2 C31 C32 167.7(5) . . . . ?
C36 C31 C32 C33 -1.6(11) . . . . ?
P2 C31 C32 C33 178.2(6) . . . . ?
C31 C32 C33 C34 0.9(13) . . . . ?
C32 C33 C34 C35 0.9(16) . . . . ?
C33 C34 C35 C36 -2.0(17) . . . . ?
C34 C35 C36 C31 1.2(15) . . . . ?
C32 C31 C36 C35 0.6(12) . . . . ?
P2 C31 C36 C35 -179.2(7) . . . . ?
